data_7061623
loop_
_publ_author_name
'Zhang, Lei'
'Quan, Wei'
'Liu, Ren-Ming'
'Tian, You-Ping'
'Pan, Bo-Wen'
'Liu, Xiong-Li'

_publ_section_title
;
 Diastereoselective construction of a library of structural
 bispiro[butyrolactone/valerolactone--pyrrolidine--indanedione] hybrids
 via 1,3-dipolar cycloaddition reactions
;
_journal_issue 25
_journal_name_full 'New Journal of Chemistry'
_journal_page_first 11975
_journal_page_last 11979
_journal_paper_doi 10.1039/D2NJ01571D
_journal_volume 46
_journal_year 2022
_chemical_formula_moiety 'C23 H18 Br N O4 S, 1[CHCl3]'
_chemical_formula_sum 'C24 H19 Br Cl3 N O4 S'
_chemical_formula_weight 603.72
_space_group_crystal_system triclinic
_space_group_IT_number 2
_space_group_name_Hall '-P 1'
_space_group_name_H-M_alt 'P -1'
_atom_sites_solution_hydrogens geom
_atom_sites_solution_primary direct
_audit_creation_date 2022-05-20
_audit_creation_method
;
Olex2 1.5-beta
(compiled 2021.12.09 svn.r5202d8cf for OlexSys, GUI svn.r6439)
;
_audit_update_record
;
2022-05-21 deposited with the CCDC.	2022-05-30 downloaded from the CCDC.
;
_cell_angle_alpha 99.949(6)
_cell_angle_beta 109.200(7)
_cell_angle_gamma 108.757(7)
_cell_formula_units_Z 2
_cell_length_a 10.2738(9)
_cell_length_b 11.6678(9)
_cell_length_c 12.4456(9)
_cell_measurement_reflns_used 3231
_cell_measurement_temperature 199.99(10)
_cell_measurement_theta_max 27.2360
_cell_measurement_theta_min 2.2870
_cell_volume 1267.7(2)
_computing_cell_refinement 'CrysAlisPro 1.171.38.43f (Rigaku OD, 2015)'
_computing_data_collection 'CrysAlisPro 1.171.38.43f (Rigaku OD, 2015)'
_computing_data_reduction 'CrysAlisPro 1.171.38.43f (Rigaku OD, 2015)'
_computing_molecular_graphics 'Olex2 1.5-beta (Dolomanov et al., 2009)'
_computing_publication_material 'Olex2 1.5-beta (Dolomanov et al., 2009)'
_computing_structure_refinement 'SHELXL 2017/1 (Sheldrick, 2015)'
_computing_structure_solution 'SHELXS  (Sheldrick, 2008)'
_diffrn_ambient_temperature 199.99(10)
_diffrn_detector_area_resol_mean 5.2684
_diffrn_detector_type AtlasS2
_diffrn_measured_fraction_theta_full 0.998
_diffrn_measured_fraction_theta_max 0.998
_diffrn_measurement_details
;
List of Runs (angles in degrees, time in seconds):

  # Type    Start    End  Width  t~exp~   \w     \q     \k     \f   Frames
#--------------------------------------------------------------------------
  1  \w    -58.00  38.00   1.00    3.00    --   11.90 -57.00  60.00   96
  2  \w    -14.00  76.00   1.00    3.00    --   11.90  77.00 -30.00   90
  3  \w    -13.00  82.00   1.00    3.00    --   11.90  57.00-150.00   95
;
_diffrn_measurement_device 'four-circle diffractometer'
_diffrn_measurement_device_type 'SuperNova, Dual, Cu at zero, AtlasS2'
_diffrn_measurement_method '\w scans'
_diffrn_radiation_type MoK\a
_diffrn_radiation_wavelength 0.71073
_diffrn_reflns_av_R_equivalents 0.0301
_diffrn_reflns_av_unetI/netI 0.0545
_diffrn_reflns_Laue_measured_fraction_full 0.998
_diffrn_reflns_Laue_measured_fraction_max 0.998
_diffrn_reflns_limit_h_max 10
_diffrn_reflns_limit_h_min -12
_diffrn_reflns_limit_k_max 13
_diffrn_reflns_limit_k_min -12
_diffrn_reflns_limit_l_max 14
_diffrn_reflns_limit_l_min -14
_diffrn_reflns_number 8237
_diffrn_reflns_point_group_measured_fraction_full 0.998
_diffrn_reflns_point_group_measured_fraction_max 0.998
_diffrn_reflns_theta_full 24.993
_diffrn_reflns_theta_max 24.993
_diffrn_reflns_theta_min 2.210
_exptl_absorpt_coefficient_mu 2.051
_exptl_absorpt_correction_T_max 1.00000
_exptl_absorpt_correction_T_min 0.44096
_exptl_absorpt_correction_type multi-scan
_exptl_absorpt_process_details
;
CrysAlisPro 1.171.38.43f (Rigaku Oxford Diffraction, 2015)
Empirical absorption correction using spherical harmonics,
 implemented in SCALE3 ABSPACK scaling algorithm.
;
_exptl_crystal_colour yellow
_exptl_crystal_colour_primary yellow
_exptl_crystal_density_diffrn 1.582
_exptl_crystal_description block
_exptl_crystal_F_000 608
_exptl_crystal_size_max 0.14
_exptl_crystal_size_mid 0.13
_exptl_crystal_size_min 0.12
_refine_diff_density_max 0.543
_refine_diff_density_min -0.474
_refine_diff_density_rms 0.074
_refine_ls_extinction_method none
_refine_ls_goodness_of_fit_ref 1.054
_refine_ls_hydrogen_treatment constr
_refine_ls_matrix_type full
_refine_ls_number_parameters 271
_refine_ls_number_reflns 4445
_refine_ls_number_restraints 0
_refine_ls_restrained_S_all 1.054
_refine_ls_R_factor_all 0.0589
_refine_ls_R_factor_gt 0.0451
_refine_ls_shift/su_max 0.001
_refine_ls_shift/su_mean 0.000
_refine_ls_structure_factor_coef Fsqd
_refine_ls_weighting_details 'w=1/[\s^2^(Fo^2^)+(0.0665P)^2^+0.3395P] where P=(Fo^2^+2Fc^2^)/3'
_refine_ls_weighting_scheme calc
_refine_ls_wR_factor_gt 0.1218
_refine_ls_wR_factor_ref 0.1288
_reflns_Friedel_coverage 0.000
_reflns_number_gt 3543
_reflns_number_total 4445
_reflns_threshold_expression 'I > 2\s(I)'
_cod_data_source_file d2nj01571d2.cif
_cod_data_source_block 4be
_cod_original_cell_volume 1267.71(19)
_cod_database_code 7061623
_shelx_shelxl_version_number 2017/1
_shelx_space_group_comment
;
The symmetry employed for this shelxl refinement is uniquely defined
by the following loop, which should always be used as a source of
symmetry information in preference to the above space-group names.
They are only intended as comments.
;
_olex2_refinement_description
;
1. Fixed Uiso
 At 1.2 times of:
  All C(H) groups, All C(H,H) groups
2.a Ternary CH refined with riding coordinates:
 C14(H14), C15(H15)
2.b Secondary CH2 refined with riding coordinates:
 C12(H12A,H12B), C13(H13A,H13B), C16(H16A,H16B), C17(H17A,H17B)
2.c Aromatic/amide H refined with riding coordinates:
 C2(H2), C3(H3), C4(H4), C5(H5), C19(H19), C20(H20), C22(H22), C23(H23)
;
_smtbx_masks_special_details
;
A solvent mask was calculated and 115 electrons were 
found in a volume of 370\%A^3^ in 1 void per unit cell. 
This is consistent with the presence of 
1[CHCl3] per Formula Unit 
which account for 116 electrons 
per unit cell.
;
_smtbx_masks_void_probe_radius 1.2
_smtbx_masks_void_truncation_radius 1.2
_olex2_submission_special_instructions 'No special instructions were received'
_oxdiff_exptl_absorpt_empirical_details
;
Empirical correction (ABSPACK) includes:
- Absorption correction using spherical harmonics
- Frame scaling
;

loop_
_space_group_symop_operation_xyz
'x, y, z'
'-x, -y, -z'

loop_
_atom_site_label
_atom_site_type_symbol
_atom_site_fract_x
_atom_site_fract_y
_atom_site_fract_z
_atom_site_U_iso_or_equiv
_atom_site_adp_type
_atom_site_occupancy
_atom_site_site_symmetry_order
_atom_site_calc_flag
_atom_site_refinement_flags_posn
_atom_site_refinement_flags_adp
_atom_site_refinement_flags_occupancy
_atom_site_disorder_assembly
_atom_site_disorder_group
Br1 Br 0.42088(5) 0.77052(4) 0.11153(4) 0.04888(17) Uani 1 1 d . . . . .
S1 S -0.31098(9) 0.07079(9) 0.13831(9) 0.0363(2) Uani 1 1 d . . . . .
O1 O 0.0783(3) 0.1665(2) 0.4377(2) 0.0371(6) Uani 1 1 d . . . . .
O2 O 0.0742(3) -0.1194(2) 0.1243(2) 0.0323(6) Uani 1 1 d . . . . .
O3 O 0.4113(3) 0.3030(2) 0.4361(2) 0.0379(6) Uani 1 1 d . . . . .
O4 O 0.4614(2) 0.2159(3) 0.2899(2) 0.0389(6) Uani 1 1 d . . . . .
N1 N -0.0461(3) 0.0698(2) 0.1683(2) 0.0209(6) Uani 1 1 d . . . . .
C1 C 0.2075(3) 0.0269(3) 0.4334(3) 0.0257(8) Uani 1 1 d . . . . .
C2 C 0.2763(4) 0.0289(4) 0.5507(3) 0.0347(9) Uani 1 1 d . . . . .
H2 H 0.278963 0.086590 0.614018 0.042 Uiso 1 1 calc R U . . .
C3 C 0.3401(4) -0.0564(4) 0.5706(3) 0.0400(10) Uani 1 1 d . . . . .
H3 H 0.387575 -0.055739 0.648680 0.048 Uiso 1 1 calc R U . . .
C4 C 0.3352(4) -0.1443(4) 0.4759(3) 0.0436(10) Uani 1 1 d . . . . .
H4 H 0.378007 -0.202002 0.491826 0.052 Uiso 1 1 calc R U . . .
C5 C 0.2674(4) -0.1467(3) 0.3588(3) 0.0328(8) Uani 1 1 d . . . . .
H5 H 0.264851 -0.204560 0.295758 0.039 Uiso 1 1 calc R U . . .
C6 C 0.2036(3) -0.0603(3) 0.3384(3) 0.0257(8) Uani 1 1 d . . . . .
C7 C 0.1201(3) -0.0459(3) 0.2229(3) 0.0218(7) Uani 1 1 d . . . . .
C8 C 0.0958(3) 0.0778(3) 0.2507(3) 0.0216(7) Uani 1 1 d . . . . .
C9 C 0.1238(3) 0.1021(3) 0.3859(3) 0.0235(7) Uani 1 1 d . . . . .
C10 C 0.2099(3) 0.1936(3) 0.2339(3) 0.0197(7) Uani 1 1 d . . . . .
C11 C 0.3679(3) 0.2456(3) 0.3326(3) 0.0257(8) Uani 1 1 d . . . . .
C12 C 0.3813(4) 0.1409(4) 0.1640(3) 0.0383(9) Uani 1 1 d . . . . .
H12A H 0.362043 0.051940 0.154326 0.046 Uiso 1 1 calc R U . . .
H12B H 0.439885 0.171412 0.119701 0.046 Uiso 1 1 calc R U . . .
C13 C 0.2336(3) 0.1575(3) 0.1198(3) 0.0217(7) Uani 1 1 d . . . . .
H13A H 0.151356 0.078971 0.062668 0.026 Uiso 1 1 calc R U . . .
H13B H 0.241626 0.224496 0.082584 0.026 Uiso 1 1 calc R U . . .
C14 C 0.1302(3) 0.2871(3) 0.2385(3) 0.0204(7) Uani 1 1 d . . . . .
H14 H 0.141313 0.316707 0.320978 0.024 Uiso 1 1 calc R U . . .
C15 C -0.0374(3) 0.1978(3) 0.1603(3) 0.0215(7) Uani 1 1 d . . . . .
H15 H -0.062231 0.197707 0.077184 0.026 Uiso 1 1 calc R U . . .
C16 C -0.1509(4) 0.2249(3) 0.2007(3) 0.0295(8) Uani 1 1 d . . . . .
H16A H -0.178616 0.288171 0.169335 0.035 Uiso 1 1 calc R U . . .
H16B H -0.111730 0.254365 0.287390 0.035 Uiso 1 1 calc R U . . .
C17 C -0.1843(3) -0.0075(3) 0.1769(3) 0.0286(8) Uani 1 1 d . . . . .
H17A H -0.162493 -0.012388 0.257532 0.034 Uiso 1 1 calc R U . . .
H17B H -0.228900 -0.093235 0.121874 0.034 Uiso 1 1 calc R U . . .
C18 C 0.1963(3) 0.4040(3) 0.2030(3) 0.0216(7) Uani 1 1 d . . . . .
C19 C 0.1403(4) 0.4128(3) 0.0886(3) 0.0305(8) Uani 1 1 d . . . . .
H19 H 0.055673 0.344699 0.029044 0.037 Uiso 1 1 calc R U . . .
C20 C 0.2067(4) 0.5200(3) 0.0603(3) 0.0354(9) Uani 1 1 d . . . . .
H20 H 0.167468 0.524132 -0.017034 0.042 Uiso 1 1 calc R U . . .
C21 C 0.3325(4) 0.6210(3) 0.1493(3) 0.0287(8) Uani 1 1 d . . . . .
C22 C 0.3905(4) 0.6157(3) 0.2646(3) 0.0329(8) Uani 1 1 d . . . . .
H22 H 0.475409 0.683889 0.323702 0.039 Uiso 1 1 calc R U . . .
C23 C 0.3218(4) 0.5086(3) 0.2914(3) 0.0292(8) Uani 1 1 d . . . . .
H23 H 0.359566 0.506006 0.369490 0.035 Uiso 1 1 calc R U . . .

loop_
_atom_site_aniso_label
_atom_site_aniso_U_11
_atom_site_aniso_U_22
_atom_site_aniso_U_33
_atom_site_aniso_U_23
_atom_site_aniso_U_13
_atom_site_aniso_U_12
Br1 0.0537(3) 0.0323(2) 0.0493(3) 0.02128(19) 0.0176(2) 0.00313(19)
S1 0.0215(4) 0.0412(5) 0.0467(6) 0.0162(5) 0.0141(4) 0.0121(4)
O1 0.0551(16) 0.0397(14) 0.0252(14) 0.0082(11) 0.0218(12) 0.0253(13)
O2 0.0439(14) 0.0246(12) 0.0236(14) 0.0046(11) 0.0091(11) 0.0144(11)
O3 0.0354(14) 0.0356(14) 0.0228(14) 0.0050(11) -0.0030(11) 0.0078(11)
O4 0.0205(12) 0.0555(16) 0.0333(15) 0.0084(12) 0.0029(10) 0.0176(12)
N1 0.0197(13) 0.0196(13) 0.0211(14) 0.0070(11) 0.0066(11) 0.0068(11)
C1 0.0259(17) 0.0258(17) 0.0237(18) 0.0108(15) 0.0108(14) 0.0061(14)
C2 0.037(2) 0.038(2) 0.0244(19) 0.0118(16) 0.0110(15) 0.0099(17)
C3 0.042(2) 0.050(2) 0.025(2) 0.0208(19) 0.0073(16) 0.0168(19)
C4 0.044(2) 0.045(2) 0.043(3) 0.028(2) 0.0084(18) 0.0217(19)
C5 0.038(2) 0.0317(19) 0.033(2) 0.0138(16) 0.0128(16) 0.0192(16)
C6 0.0251(17) 0.0258(17) 0.0248(19) 0.0104(15) 0.0094(14) 0.0083(14)
C7 0.0227(16) 0.0206(16) 0.0192(18) 0.0063(14) 0.0067(13) 0.0072(13)
C8 0.0224(16) 0.0213(16) 0.0206(17) 0.0084(13) 0.0077(13) 0.0085(13)
C9 0.0249(17) 0.0221(16) 0.0226(18) 0.0079(14) 0.0098(14) 0.0078(14)
C10 0.0174(15) 0.0200(16) 0.0178(16) 0.0061(13) 0.0038(12) 0.0065(13)
C11 0.0233(17) 0.0216(17) 0.025(2) 0.0130(15) 0.0018(14) 0.0065(14)
C12 0.0289(19) 0.054(2) 0.036(2) 0.0108(19) 0.0142(16) 0.0215(18)
C13 0.0199(15) 0.0250(16) 0.0233(17) 0.0111(14) 0.0095(13) 0.0105(13)
C14 0.0239(16) 0.0209(16) 0.0176(16) 0.0064(13) 0.0084(13) 0.0107(13)
C15 0.0217(16) 0.0209(16) 0.0183(16) 0.0070(13) 0.0053(13) 0.0068(13)
C16 0.0303(18) 0.0284(18) 0.036(2) 0.0098(16) 0.0162(15) 0.0174(15)
C17 0.0244(17) 0.0271(18) 0.035(2) 0.0102(16) 0.0144(15) 0.0086(14)
C18 0.0237(16) 0.0180(15) 0.0223(17) 0.0076(13) 0.0072(13) 0.0092(13)
C19 0.0296(18) 0.0256(18) 0.0239(19) 0.0065(15) 0.0032(14) 0.0050(15)
C20 0.043(2) 0.0281(19) 0.027(2) 0.0124(16) 0.0075(16) 0.0107(17)
C21 0.0339(18) 0.0226(17) 0.030(2) 0.0097(15) 0.0152(15) 0.0098(15)
C22 0.0283(18) 0.0235(18) 0.034(2) 0.0050(15) 0.0048(15) 0.0048(15)
C23 0.0306(18) 0.0244(17) 0.0225(18) 0.0075(15) 0.0028(14) 0.0072(15)

loop_
_atom_type_symbol
_atom_type_description
_atom_type_scat_dispersion_real
_atom_type_scat_dispersion_imag
_atom_type_scat_source
C C 0.0033 0.0016 'International Tables Vol C Tables 4.2.6.8 and 6.1.1.4'
H H 0.0000 0.0000 'International Tables Vol C Tables 4.2.6.8 and 6.1.1.4'
Br Br -0.2901 2.4595 'International Tables Vol C Tables 4.2.6.8 and 6.1.1.4'
Cl Cl 0.1484 0.1585 'International Tables Vol C Tables 4.2.6.8 and 6.1.1.4'
N N 0.0061 0.0033 'International Tables Vol C Tables 4.2.6.8 and 6.1.1.4'
O O 0.0106 0.0060 'International Tables Vol C Tables 4.2.6.8 and 6.1.1.4'
S S 0.1246 0.1234 'International Tables Vol C Tables 4.2.6.8 and 6.1.1.4'

loop_
_geom_angle_atom_site_label_1
_geom_angle_atom_site_label_2
_geom_angle_atom_site_label_3
_geom_angle
_geom_angle_site_symmetry_1
_geom_angle_site_symmetry_3
_geom_angle_publ_flag
C17 S1 C16 90.31(15) . . ?
C11 O4 C12 111.0(2) . . ?
C8 N1 C15 111.3(2) . . ?
C8 N1 C17 118.0(3) . . ?
C17 N1 C15 113.4(2) . . ?
C2 C1 C6 120.6(3) . . ?
C2 C1 C9 129.7(3) . . ?
C6 C1 C9 109.6(3) . . ?
C1 C2 H2 120.9 . . ?
C3 C2 C1 118.2(4) . . ?
C3 C2 H2 120.9 . . ?
C2 C3 H3 119.4 . . ?
C2 C3 C4 121.3(4) . . ?
C4 C3 H3 119.4 . . ?
C3 C4 H4 119.6 . . ?
C5 C4 C3 120.9(4) . . ?
C5 C4 H4 119.6 . . ?
C4 C5 H5 121.0 . . ?
C6 C5 C4 118.0(3) . . ?
C6 C5 H5 121.0 . . ?
C1 C6 C7 110.1(3) . . ?
C5 C6 C1 121.0(3) . . ?
C5 C6 C7 128.9(3) . . ?
O2 C7 C6 126.5(3) . . ?
O2 C7 C8 125.5(3) . . ?
C6 C7 C8 107.9(3) . . ?
N1 C8 C7 113.5(2) . . ?
N1 C8 C9 117.6(2) . . ?
N1 C8 C10 100.7(2) . . ?
C7 C8 C9 101.4(3) . . ?
C7 C8 C10 113.5(2) . . ?
C9 C8 C10 110.7(2) . . ?
O1 C9 C1 127.6(3) . . ?
O1 C9 C8 125.0(3) . . ?
C1 C9 C8 107.3(3) . . ?
C11 C10 C8 112.3(2) . . ?
C11 C10 C13 103.3(2) . . ?
C11 C10 C14 113.4(2) . . ?
C13 C10 C8 113.1(2) . . ?
C13 C10 C14 116.0(3) . . ?
C14 C10 C8 99.2(2) . . ?
O3 C11 O4 121.2(3) . . ?
O3 C11 C10 128.4(3) . . ?
O4 C11 C10 110.4(3) . . ?
O4 C12 H12A 110.6 . . ?
O4 C12 H12B 110.6 . . ?
O4 C12 C13 105.8(3) . . ?
H12A C12 H12B 108.7 . . ?
C13 C12 H12A 110.6 . . ?
C13 C12 H12B 110.6 . . ?
C10 C13 H13A 111.0 . . ?
C10 C13 H13B 111.0 . . ?
C12 C13 C10 103.6(3) . . ?
C12 C13 H13A 111.0 . . ?
C12 C13 H13B 111.0 . . ?
H13A C13 H13B 109.0 . . ?
C10 C14 H14 107.9 . . ?
C15 C14 C10 102.2(2) . . ?
C15 C14 H14 107.9 . . ?
C18 C14 C10 113.8(2) . . ?
C18 C14 H14 107.9 . . ?
C18 C14 C15 116.7(3) . . ?
N1 C15 C14 103.8(2) . . ?
N1 C15 H15 109.6 . . ?
N1 C15 C16 107.9(3) . . ?
C14 C15 H15 109.6 . . ?
C16 C15 C14 116.1(3) . . ?
C16 C15 H15 109.6 . . ?
S1 C16 H16A 111.1 . . ?
S1 C16 H16B 111.1 . . ?
C15 C16 S1 103.1(2) . . ?
C15 C16 H16A 111.1 . . ?
C15 C16 H16B 111.1 . . ?
H16A C16 H16B 109.1 . . ?
S1 C17 H17A 110.5 . . ?
S1 C17 H17B 110.5 . . ?
N1 C17 S1 106.3(2) . . ?
N1 C17 H17A 110.5 . . ?
N1 C17 H17B 110.5 . . ?
H17A C17 H17B 108.7 . . ?
C19 C18 C14 124.2(3) . . ?
C19 C18 C23 117.9(3) . . ?
C23 C18 C14 117.9(3) . . ?
C18 C19 H19 119.1 . . ?
C20 C19 C18 121.9(3) . . ?
C20 C19 H19 119.1 . . ?
C19 C20 H20 120.6 . . ?
C21 C20 C19 118.8(3) . . ?
C21 C20 H20 120.6 . . ?
C20 C21 Br1 118.8(3) . . ?
C20 C21 C22 120.8(3) . . ?
C22 C21 Br1 120.4(2) . . ?
C21 C22 H22 120.2 . . ?
C23 C22 C21 119.6(3) . . ?
C23 C22 H22 120.2 . . ?
C18 C23 H23 119.5 . . ?
C22 C23 C18 120.9(3) . . ?
C22 C23 H23 119.5 . . ?

loop_
_geom_bond_atom_site_label_1
_geom_bond_atom_site_label_2
_geom_bond_distance
_geom_bond_site_symmetry_2
_geom_bond_publ_flag
Br1 C21 1.906(3) . ?
S1 C16 1.821(3) . ?
S1 C17 1.807(4) . ?
O1 C9 1.206(4) . ?
O2 C7 1.209(4) . ?
O3 C11 1.199(4) . ?
O4 C11 1.345(4) . ?
O4 C12 1.454(4) . ?
N1 C8 1.442(4) . ?
N1 C15 1.491(4) . ?
N1 C17 1.467(4) . ?
C1 C2 1.389(5) . ?
C1 C6 1.401(5) . ?
C1 C9 1.480(5) . ?
C2 H2 0.9300 . ?
C2 C3 1.371(5) . ?
C3 H3 0.9300 . ?
C3 C4 1.398(6) . ?
C4 H4 0.9300 . ?
C4 C5 1.385(5) . ?
C5 H5 0.9300 . ?
C5 C6 1.383(5) . ?
C6 C7 1.481(5) . ?
C7 C8 1.543(5) . ?
C8 C9 1.568(4) . ?
C8 C10 1.575(4) . ?
C10 C11 1.520(4) . ?
C10 C13 1.530(4) . ?
C10 C14 1.565(4) . ?
C12 H12A 0.9700 . ?
C12 H12B 0.9700 . ?
C12 C13 1.523(5) . ?
C13 H13A 0.9700 . ?
C13 H13B 0.9700 . ?
C14 H14 0.9800 . ?
C14 C15 1.547(4) . ?
C14 C18 1.525(4) . ?
C15 H15 0.9800 . ?
C15 C16 1.510(5) . ?
C16 H16A 0.9700 . ?
C16 H16B 0.9700 . ?
C17 H17A 0.9700 . ?
C17 H17B 0.9700 . ?
C18 C19 1.385(5) . ?
C18 C23 1.398(4) . ?
C19 H19 0.9300 . ?
C19 C20 1.384(5) . ?
C20 H20 0.9300 . ?
C20 C21 1.383(5) . ?
C21 C22 1.382(5) . ?
C22 H22 0.9300 . ?
C22 C23 1.379(5) . ?
C23 H23 0.9300 . ?

loop_
_geom_torsion_atom_site_label_1
_geom_torsion_atom_site_label_2
_geom_torsion_atom_site_label_3
_geom_torsion_atom_site_label_4
_geom_torsion
_geom_torsion_site_symmetry_1
_geom_torsion_site_symmetry_2
_geom_torsion_site_symmetry_3
_geom_torsion_site_symmetry_4
_geom_torsion_publ_flag
Br1 C21 C22 C23 177.6(3) . . . . ?
O2 C7 C8 N1 32.8(4) . . . . ?
O2 C7 C8 C9 159.8(3) . . . . ?
O2 C7 C8 C10 -81.5(4) . . . . ?
O4 C12 C13 C10 -23.6(4) . . . . ?
N1 C8 C9 O1 -34.2(4) . . . . ?
N1 C8 C9 C1 142.9(3) . . . . ?
N1 C8 C10 C11 165.6(3) . . . . ?
N1 C8 C10 C13 -77.9(3) . . . . ?
N1 C8 C10 C14 45.6(3) . . . . ?
N1 C15 C16 S1 -38.6(3) . . . . ?
C1 C2 C3 C4 -0.7(5) . . . . ?
C1 C6 C7 O2 -166.4(3) . . . . ?
C1 C6 C7 C8 11.3(3) . . . . ?
C2 C1 C6 C5 0.2(5) . . . . ?
C2 C1 C6 C7 178.2(3) . . . . ?
C2 C1 C9 O1 -12.6(5) . . . . ?
C2 C1 C9 C8 170.4(3) . . . . ?
C2 C3 C4 C5 1.0(6) . . . . ?
C3 C4 C5 C6 -0.6(5) . . . . ?
C4 C5 C6 C1 0.0(5) . . . . ?
C4 C5 C6 C7 -177.5(3) . . . . ?
C5 C6 C7 O2 11.3(5) . . . . ?
C5 C6 C7 C8 -170.9(3) . . . . ?
C6 C1 C2 C3 0.1(5) . . . . ?
C6 C1 C9 O1 163.9(3) . . . . ?
C6 C1 C9 C8 -13.1(3) . . . . ?
C6 C7 C8 N1 -145.0(3) . . . . ?
C6 C7 C8 C9 -17.9(3) . . . . ?
C6 C7 C8 C10 100.8(3) . . . . ?
C7 C8 C9 O1 -158.4(3) . . . . ?
C7 C8 C9 C1 18.6(3) . . . . ?
C7 C8 C10 C11 -72.8(3) . . . . ?
C7 C8 C10 C13 43.7(3) . . . . ?
C7 C8 C10 C14 167.2(2) . . . . ?
C8 N1 C15 C14 4.8(3) . . . . ?
C8 N1 C15 C16 -119.0(3) . . . . ?
C8 N1 C17 S1 146.2(2) . . . . ?
C8 C10 C11 O3 -69.8(4) . . . . ?
C8 C10 C11 O4 108.5(3) . . . . ?
C8 C10 C13 C12 -99.5(3) . . . . ?
C8 C10 C14 C15 -43.1(3) . . . . ?
C8 C10 C14 C18 -169.8(2) . . . . ?
C9 C1 C2 C3 176.3(3) . . . . ?
C9 C1 C6 C5 -176.7(3) . . . . ?
C9 C1 C6 C7 1.3(3) . . . . ?
C9 C8 C10 C11 40.4(3) . . . . ?
C9 C8 C10 C13 156.9(3) . . . . ?
C9 C8 C10 C14 -79.6(3) . . . . ?
C10 C8 C9 O1 80.8(4) . . . . ?
C10 C8 C9 C1 -102.1(3) . . . . ?
C10 C14 C15 N1 25.0(3) . . . . ?
C10 C14 C15 C16 143.2(3) . . . . ?
C10 C14 C18 C19 94.7(4) . . . . ?
C10 C14 C18 C23 -85.1(3) . . . . ?
C11 O4 C12 C13 16.1(4) . . . . ?
C11 C10 C13 C12 22.1(3) . . . . ?
C11 C10 C14 C15 -162.2(3) . . . . ?
C11 C10 C14 C18 71.0(3) . . . . ?
C12 O4 C11 O3 177.1(3) . . . . ?
C12 O4 C11 C10 -1.4(4) . . . . ?
C13 C10 C11 O3 168.0(3) . . . . ?
C13 C10 C11 O4 -13.7(3) . . . . ?
C13 C10 C14 C15 78.4(3) . . . . ?
C13 C10 C14 C18 -48.3(3) . . . . ?
C14 C10 C11 O3 41.6(4) . . . . ?
C14 C10 C11 O4 -140.1(3) . . . . ?
C14 C10 C13 C12 146.8(3) . . . . ?
C14 C15 C16 S1 -154.6(2) . . . . ?
C14 C18 C19 C20 -178.5(3) . . . . ?
C14 C18 C23 C22 177.7(3) . . . . ?
C15 N1 C8 C7 -153.8(3) . . . . ?
C15 N1 C8 C9 88.2(3) . . . . ?
C15 N1 C8 C10 -32.1(3) . . . . ?
C15 N1 C17 S1 13.4(3) . . . . ?
C15 C14 C18 C19 -24.1(5) . . . . ?
C15 C14 C18 C23 156.2(3) . . . . ?
C16 S1 C17 N1 -31.5(2) . . . . ?
C17 S1 C16 C15 40.5(2) . . . . ?
C17 N1 C8 C7 72.5(3) . . . . ?
C17 N1 C8 C9 -45.4(4) . . . . ?
C17 N1 C8 C10 -165.8(2) . . . . ?
C17 N1 C15 C14 140.7(3) . . . . ?
C17 N1 C15 C16 16.9(3) . . . . ?
C18 C14 C15 N1 149.8(3) . . . . ?
C18 C14 C15 C16 -92.0(4) . . . . ?
C18 C19 C20 C21 0.0(6) . . . . ?
C19 C18 C23 C22 -2.0(5) . . . . ?
C19 C20 C21 Br1 -178.4(3) . . . . ?
C19 C20 C21 C22 -0.5(6) . . . . ?
C20 C21 C22 C23 -0.3(6) . . . . ?
C21 C22 C23 C18 1.6(5) . . . . ?
C23 C18 C19 C20 1.3(5) . . . . ?

loop_
_smtbx_masks_void_nr
_smtbx_masks_void_average_x
_smtbx_masks_void_average_y
_smtbx_masks_void_average_z
_smtbx_masks_void_volume
_smtbx_masks_void_count_electrons
_smtbx_masks_void_content
1 -0.681 0.500 -0.181 370.0 114.7 '2 CHCl3'
